data_4123938
loop_
_publ_author_name
'Long, J.R.'
'McCarty, L.S.'
'Holm, R.H.'

_publ_section_title
;
 A solid-state route to molecular clusters: access to the solution
 chemistry of (Re6 Q8)(2+) (Q = S, Se) core-containing clusters via
 dimensional reduction
;
_journal_name_full 'Journal of the American Chemical Society'
_journal_page_first 4603
_journal_page_last 4616
_journal_volume 118
_journal_year 1996
_chemical_formula_sum 'Cs4 I6 Re6 Se8'
_chemical_name_systematic 'Cs4 ((Re I)6 Se8)'
_space_group_IT_number 14
_symmetry_space_group_name_Hall '-P 2yn'
_symmetry_space_group_name_H-M 'P 1 21/n 1'
_cell_angle_alpha 90
_cell_angle_beta 106.27
_cell_angle_gamma 90
_cell_formula_units_Z 4
_cell_length_a 10.099
_cell_length_b 28.922
_cell_length_c 11.667
_cell_volume 3271.263
_citation_journal_id_ASTM JACSAT
_cod_data_source_file Long_JACSAT_1996_250.cif
_cod_data_source_block Cs4I6Re6Se8
_cod_original_sg_symbol_Hall '-P 2ybc (x-z,y,z)'
_cod_database_code 4123938

loop_
_symmetry_equiv_pos_as_xyz
x,y,z
-x+1/2,y+1/2,-z+1/2
-x,-y,-z
x-1/2,-y-1/2,z-1/2

loop_
_atom_site_label
_atom_site_type_symbol
_atom_site_fract_x
_atom_site_fract_y
_atom_site_fract_z
_atom_site_occupancy
_atom_site_U_iso_or_equiv
I5 I-1 0.0732 0.7709 0.1522 1 0.0
Se6 Se-2 0.1643 0.5374 0.1665 1 0.0
Cs4 Cs+1 0.2284 0.4562 -0.0665 1 0.0
Se8 Se-2 0.2334 0.6858 0.4038 1 0.0
Re2 Re+3 0.4361 0.652 0.3473 1 0.0
I3 I-1 0.5296 0.4883 0.2525 1 0.0
Re6 Re+3 0.1947 0.6108 0.2901 1 0.0
Cs2 Cs+1 0.8348 0.7299 0.3331 1 0.0
Re4 Re+3 0.1916 0.612 0.0635 1 0.0
I1 I-1 0.6163 0.68 -0.0058 1 0.0
Se3 Se-2 0.2288 0.688 -0.0281 1 0.0
I2 I-1 0.628 0.6763 0.563 1 0.0
I4 I-1 0.0146 0.5838 0.8468 1 0.0
Se1 Se-2 0.6274 0.6161 0.2772 1 0.0
Se4 Se-2 0.4593 0.7265 0.2431 1 0.0
Se7 Se-2 -0.0019 0.6465 0.1331 1 0.0
Cs3 Cs+1 0.338 0.6367 0.7108 1 0.0
Re1 Re+3 0.4326 0.6531 0.1215 1 0.0
Cs1 Cs+1 0.754 0.5427 0.5674 1 0.0
Re5 Re+3 0.2259 0.6888 0.1873 1 0.0
I6 I-1 0.0223 0.5775 0.4207 1 0.0
Se2 Se-2 0.3935 0.578 0.0062 1 0.0
Re3 Re+3 0.4002 0.5748 0.2238 1 0.0
Se5 Se-2 0.3985 0.576 0.4394 1 0.0
